data_4020499
loop_
_publ_author_name
'Rafael Pedrosa'
'Sonia Sayalero'
'Martina Vicente'
'Bernab\'e Casado'

_publ_section_title
;
 Chiral Template Mediated Diastereoselective Intramolecular
 Diels-Alder Reaction Using Furan as a Diene.
 Toward the Synthesis of Enantiopure Trisubstituted
 Tetrahydroepoxyisoindolones
;
_journal_name_full 'Journal of Organic Chemistry'
_journal_page_first 7273
_journal_page_last 7278
_journal_paper_doi 10.1021/jo0509509
_journal_volume 70
_journal_year 2005
_chemical_absolute_configuration rm
_chemical_formula_sum 'C23 H23 N O4'
_chemical_formula_weight 377.42
_space_group_IT_number 18
_symmetry_cell_setting orthorhombic
_symmetry_space_group_name_Hall 'P 2 2ab'
_symmetry_space_group_name_H-M 'P 21 21 2'
_cell_angle_alpha 90.00
_cell_angle_beta 90.00
_cell_angle_gamma 90.00
_cell_formula_units_Z 4
_cell_length_a 13.18(3)
_cell_length_b 16.30(4)
_cell_length_c 8.618(19)
_cell_measurement_temperature 298(2)
_cell_volume 1852(7)
_diffrn_ambient_temperature 298(2)
_exptl_crystal_density_diffrn 1.354
_cod_depositor_comments
;
The following automatic conversions were performed:
'_symmetry_cell_setting' value 'Orthorhombic' changed to 'orthorhombic'
according to '/home/saulius/struct/CIF-dictionaries/cif_core.dic'
dictionary named 'cif_core.dic' version 2.4.1 from 2010-06-29.

Automatic conversion script
Id: cif_fix_enum 1527 2010-12-29 10:47:43Z saulius 
;
_cod_database_code 4020499

loop_
_symmetry_equiv_pos_as_xyz
'x, y, z'
'-x, -y, z'
'-x+1/2, y+1/2, -z'
'x+1/2, -y+1/2, -z'

loop_
_atom_site_label
_atom_site_type_symbol
_atom_site_fract_x
_atom_site_fract_y
_atom_site_fract_z
_atom_site_U_iso_or_equiv
_atom_site_adp_type
_atom_site_occupancy
_atom_site_symmetry_multiplicity
_atom_site_calc_flag
_atom_site_refinement_flags
_atom_site_disorder_assembly
_atom_site_disorder_group
O2 O 0.73637(19) 0.09015(15) 0.6798(3) 0.0480(6) Uani 1 1 d . . .
O4 O 0.2365(2) 0.04726(18) 0.1116(3) 0.0591(8) Uani 1 1 d . . .
C11 C 0.6831(3) 0.2842(2) 0.3358(4) 0.0420(8) Uani 1 1 d . . .
O1 O 0.4396(2) 0.1003(2) 0.7877(3) 0.0604(8) Uani 1 1 d . . .
O3 O 0.8043(2) 0.1743(2) 0.3153(4) 0.0679(8) Uani 1 1 d . . .
N1 N 0.5262(2) 0.12940(16) 0.5607(3) 0.0378(7) Uani 1 1 d . . .
C10 C 0.6118(3) 0.2518(2) 0.4423(4) 0.0400(8) Uani 1 1 d . . .
C1 C 0.5140(3) 0.1261(2) 0.7186(4) 0.0423(8) Uani 1 1 d . . .
C22 C 0.4000(3) 0.0935(2) 0.1810(4) 0.0469(9) Uani 1 1 d . . .
H22 H 0.4133 0.1020 0.0763 0.056 Uiso 1 1 calc R . .
C18 C 0.4543(2) 0.1021(2) 0.4481(4) 0.0371(8) Uani 1 1 d . . .
C21 C 0.3076(3) 0.0591(2) 0.2273(4) 0.0436(8) Uani 1 1 d . . .
C4 C 0.6244(2) 0.1671(2) 0.5134(4) 0.0370(8) Uani 1 1 d . . .
H4 H 0.6584 0.1310 0.4387 0.044 Uiso 1 1 calc R . .
C17 C 0.4714(3) 0.1146(2) 0.2909(4) 0.0446(8) Uani 1 1 d . . .
H17 H 0.5324 0.1378 0.2590 0.053 Uiso 1 1 calc R . .
C2 C 0.6052(3) 0.1642(2) 0.7973(4) 0.0420(8) Uani 1 1 d . . .
C5 C 0.6599(3) 0.1077(3) 0.9157(4) 0.0524(9) Uani 1 1 d . . .
H5A H 0.6636 0.1327 1.0176 0.063 Uiso 1 1 calc R . .
H5B H 0.6270 0.0546 0.9238 0.063 Uiso 1 1 calc R . .
C15 C 0.5287(3) 0.3000(2) 0.4810(4) 0.0463(9) Uani 1 1 d . . .
H15 H 0.4798 0.2789 0.5478 0.056 Uiso 1 1 calc R . .
C3 C 0.6843(3) 0.1678(2) 0.6651(4) 0.0395(8) Uani 1 1 d . . .
C13 C 0.5874(3) 0.4098(3) 0.3210(5) 0.0618(11) Uani 1 1 d . . .
H13 H 0.5795 0.4625 0.2815 0.074 Uiso 1 1 calc R . .
C16 C 0.7750(3) 0.2413(3) 0.2799(5) 0.0521(10) Uani 1 1 d . . .
H16 H 0.8147 0.2698 0.2088 0.062 Uiso 1 1 calc R . .
C7 C 0.8204(3) 0.1829(3) 0.8387(5) 0.0632(12) Uani 1 1 d . . .
H7A H 0.8923 0.1749 0.8206 0.076 Uiso 1 1 calc R . .
H7B H 0.8109 0.2129 0.9348 0.076 Uiso 1 1 calc R . .
C8 C 0.7692(3) 0.2273(3) 0.7006(5) 0.0526(10) Uani 1 1 d . . .
H8A H 0.7433 0.2807 0.7303 0.063 Uiso 1 1 calc R . .
H8B H 0.8152 0.2333 0.6134 0.063 Uiso 1 1 calc R . .
C23 C 0.1378(3) 0.0213(3) 0.1591(6) 0.0648(12) Uani 1 1 d . . .
H23A H 0.1413 -0.0339 0.1972 0.097 Uiso 1 1 calc R . .
H23B H 0.0924 0.0237 0.0722 0.097 Uiso 1 1 calc R . .
H23C H 0.1135 0.0568 0.2399 0.097 Uiso 1 1 calc R . .
C20 C 0.2922(3) 0.0419(2) 0.3807(4) 0.0459(9) Uani 1 1 d . . .
H20 H 0.2327 0.0161 0.4121 0.055 Uiso 1 1 calc R . .
C19 C 0.3650(3) 0.0630(2) 0.4897(4) 0.0457(9) Uani 1 1 d . . .
H19 H 0.3536 0.0505 0.5936 0.055 Uiso 1 1 calc R . .
C6 C 0.7633(3) 0.1011(3) 0.8410(4) 0.0561(10) Uani 1 1 d . . .
H6 H 0.8040 0.0558 0.8825 0.067 Uiso 1 1 calc R . .
C9 C 0.5724(3) 0.2452(2) 0.8731(5) 0.0610(11) Uani 1 1 d . . .
H9A H 0.5483 0.2822 0.7946 0.092 Uiso 1 1 calc R . .
H9B H 0.6293 0.2693 0.9257 0.092 Uiso 1 1 calc R . .
H9C H 0.5191 0.2347 0.9464 0.092 Uiso 1 1 calc R . .
C12 C 0.6696(3) 0.3627(2) 0.2780(5) 0.0564(10) Uani 1 1 d . . .
H12 H 0.7169 0.3841 0.2089 0.068 Uiso 1 1 calc R . .
C14 C 0.5167(3) 0.3781(2) 0.4233(5) 0.0585(10) Uani 1 1 d . . .
H14 H 0.4611 0.4095 0.4530 0.070 Uiso 1 1 calc R . .

loop_
_atom_site_aniso_label
_atom_site_aniso_U_11
_atom_site_aniso_U_22
_atom_site_aniso_U_33
_atom_site_aniso_U_23
_atom_site_aniso_U_13
_atom_site_aniso_U_12
O2 0.0566(14) 0.0507(14) 0.0367(14) -0.0001(11) -0.0035(11) 0.0088(12)
O4 0.0456(15) 0.090(2) 0.0418(15) -0.0101(14) -0.0061(12) -0.0025(14)
C11 0.0401(18) 0.052(2) 0.0335(18) -0.0002(15) -0.0006(15) -0.0095(16)
O1 0.0523(15) 0.095(2) 0.0340(13) 0.0012(14) 0.0053(12) -0.0164(15)
O3 0.0581(18) 0.072(2) 0.073(2) 0.0010(16) 0.0184(15) 0.0057(15)
N1 0.0359(15) 0.0461(15) 0.0313(15) 0.0016(12) -0.0009(12) -0.0023(13)
C10 0.0403(18) 0.0465(19) 0.0332(17) -0.0011(15) -0.0028(15) -0.0026(16)
C1 0.0446(19) 0.0503(19) 0.0318(18) 0.0004(15) 0.0049(17) 0.0018(16)
C22 0.047(2) 0.062(2) 0.0319(18) -0.0046(17) 0.0017(16) -0.0017(18)
C18 0.0347(18) 0.0409(18) 0.0355(17) -0.0033(14) -0.0018(14) 0.0001(15)
C21 0.0405(19) 0.050(2) 0.0397(19) -0.0088(16) -0.0056(17) 0.0031(16)
C4 0.0326(17) 0.0459(19) 0.0324(18) -0.0017(15) 0.0018(14) -0.0025(14)
C17 0.0401(18) 0.059(2) 0.0343(18) -0.0029(16) 0.0039(16) -0.0058(17)
C2 0.0424(19) 0.0505(19) 0.0332(17) -0.0014(16) -0.0021(15) -0.0030(16)
C5 0.058(2) 0.067(2) 0.0323(19) 0.0028(17) -0.0029(17) -0.001(2)
C15 0.0428(19) 0.051(2) 0.045(2) 0.0032(16) 0.0005(17) -0.0006(17)
C3 0.0418(19) 0.0430(18) 0.0338(18) 0.0003(15) 0.0018(15) -0.0030(15)
C13 0.069(3) 0.049(2) 0.067(3) 0.012(2) -0.002(2) 0.003(2)
C16 0.047(2) 0.067(3) 0.043(2) -0.0030(19) 0.0118(17) -0.016(2)
C7 0.050(2) 0.101(3) 0.038(2) -0.009(2) -0.0067(18) -0.008(2)
C8 0.050(2) 0.066(2) 0.041(2) -0.0054(18) -0.0053(17) -0.0151(19)
C23 0.041(2) 0.088(3) 0.065(3) -0.015(2) -0.005(2) -0.001(2)
C20 0.042(2) 0.053(2) 0.043(2) -0.0020(17) 0.0011(17) -0.0052(16)
C19 0.047(2) 0.055(2) 0.0350(19) 0.0023(16) 0.0019(16) -0.0049(16)
C6 0.060(2) 0.070(2) 0.039(2) 0.0023(19) -0.0113(19) 0.011(2)
C9 0.069(3) 0.067(3) 0.047(2) -0.016(2) 0.001(2) 0.004(2)
C12 0.062(2) 0.057(2) 0.050(2) 0.0103(18) -0.001(2) -0.011(2)
C14 0.059(2) 0.056(2) 0.061(2) 0.0050(19) 0.000(2) 0.007(2)

loop_
_geom_bond_atom_site_label_1
_geom_bond_atom_site_label_2
_geom_bond_distance
_geom_bond_site_symmetry_2
_geom_bond_publ_flag
O2 C6 1.445(5) . ?
O2 C3 1.445(5) . ?
O4 C21 1.381(5) . ?
O4 C23 1.428(5) . ?
C11 C12 1.385(6) . ?
C11 C10 1.416(5) . ?
C11 C16 1.479(6) . ?
O1 C1 1.222(4) . ?
O3 C16 1.199(6) . ?
N1 C1 1.372(5) . ?
N1 C18 1.427(5) . ?
N1 C4 1.489(5) . ?
C10 C15 1.388(5) . ?
C10 C4 1.520(6) . ?
C1 C2 1.513(6) . ?
C22 C17 1.379(5) . ?
C22 C21 1.399(6) . ?
C18 C19 1.386(5) . ?
C18 C17 1.389(5) . ?
C21 C20 1.367(6) . ?
C4 C3 1.528(5) . ?
C2 C9 1.536(6) . ?
C2 C3 1.546(5) . ?
C2 C5 1.552(5) . ?
C5 C6 1.511(6) . ?
C15 C14 1.376(6) . ?
C3 C8 1.512(5) . ?
C13 C12 1.378(6) . ?
C13 C14 1.382(6) . ?
C7 C6 1.532(7) . ?
C7 C8 1.548(6) . ?
C20 C19 1.386(5) . ?

loop_
_cod_related_entry_id
_cod_related_entry_database
_cod_related_entry_code
1 ChemSpider 9712879
